data_7212364
loop_
_publ_author_name
'Raihan, Mustafa J.'
'Kavala, Veerababurao'
'Kuo, Chun-Wei'
'Raju, B. Rama'
'Yao, Ching-Fa'

_publ_section_title
;
 &#x2018;On-water&#x2019; synthesis of chromeno-isoxazoles mediated by
 [hydroxy(tosyloxy)iodo]benzene (HTIB)
;
_journal_issue 6
_journal_name_full 'Green Chemistry'
_journal_page_first 1090
_journal_paper_doi 10.1039/b926085d
_journal_volume 12
_journal_year 2010
_chemical_formula_moiety 'C13 H13 N O2'
_chemical_formula_sum 'C13 H13 N O2'
_chemical_formula_weight 215.24
_chemical_name_systematic
;
?
;
_space_group_IT_number 61
_symmetry_cell_setting orthorhombic
_symmetry_space_group_name_Hall '-P 2bc 2ac'
_symmetry_space_group_name_H-M 'P c a b'
_atom_sites_solution_hydrogens geom
_atom_sites_solution_primary direct
_atom_sites_solution_secondary difmap
_audit_creation_method SHELXL-97
_cell_angle_alpha 90.00
_cell_angle_beta 90.00
_cell_angle_gamma 90.00
_cell_formula_units_Z 8
_cell_length_a 9.1168(3)
_cell_length_b 13.8294(4)
_cell_length_c 17.2443(6)
_cell_measurement_reflns_used 5438
_cell_measurement_temperature 293(2)
_cell_measurement_theta_max 25.028
_cell_measurement_theta_min 2.037
_cell_volume 2174.16(12)
_computing_cell_refinement 'HKL Scalepack (Otwinowski & Minor 1997)'
_computing_data_collection 'Collect (Nonius BV, 1997-2000)'
_computing_data_reduction 'HKL Denzo and Scalepack'
_computing_molecular_graphics 'Ortep-3 for Windows (Farrugia, 1997)'
_computing_publication_material 'WinGX publication routines (Farrugia, 1999)'
_computing_structure_refinement 'SHELXL-97 (Sheldrick, 1997)'
_computing_structure_solution 'SHELXS-86 (Sheldrick, 1986)'
_diffrn_ambient_temperature 293(2)
_diffrn_detector_area_resol_mean 9
_diffrn_measured_fraction_theta_full 0.997
_diffrn_measured_fraction_theta_max 0.997
_diffrn_measurement_device_type KappaCCD
_diffrn_measurement_method 'CCD rotation images, thick slices'
_diffrn_radiation_monochromator graphite
_diffrn_radiation_source 'fine-focus sealed tube'
_diffrn_radiation_type MoK\a
_diffrn_radiation_wavelength 0.71073
_diffrn_reflns_av_R_equivalents 0.0750
_diffrn_reflns_av_sigmaI/netI 0.0541
_diffrn_reflns_limit_h_max 10
_diffrn_reflns_limit_h_min -9
_diffrn_reflns_limit_k_max 13
_diffrn_reflns_limit_k_min -16
_diffrn_reflns_limit_l_max 20
_diffrn_reflns_limit_l_min -19
_diffrn_reflns_number 10249
_diffrn_reflns_theta_full 25.02
_diffrn_reflns_theta_max 25.02
_diffrn_reflns_theta_min 2.36
_exptl_absorpt_coefficient_mu 0.089
_exptl_absorpt_correction_T_max 1.043
_exptl_absorpt_correction_T_min 0.9384
_exptl_absorpt_correction_type multi-scan
_exptl_absorpt_process_details
;
?
;
_exptl_crystal_colour colorless
_exptl_crystal_density_diffrn 1.315
_exptl_crystal_density_method 'not measured'
_exptl_crystal_description prism
_exptl_crystal_F_000 912
_exptl_crystal_size_max 0.32
_exptl_crystal_size_mid 0.24
_exptl_crystal_size_min 0.14
_refine_diff_density_max 0.227
_refine_diff_density_min -0.209
_refine_diff_density_rms 0.065
_refine_ls_extinction_method none
_refine_ls_goodness_of_fit_ref 1.022
_refine_ls_hydrogen_treatment fixed
_refine_ls_matrix_type full
_refine_ls_number_parameters 145
_refine_ls_number_reflns 1922
_refine_ls_number_restraints 0
_refine_ls_restrained_S_all 1.022
_refine_ls_R_factor_all 0.1157
_refine_ls_R_factor_gt 0.0557
_refine_ls_shift/su_max 0.000
_refine_ls_shift/su_mean 0.000
_refine_ls_structure_factor_coef Fsqd
_refine_ls_weighting_details 'calc w=1/[\s^2^(Fo^2^)+(0.0600P)^2^+0.4861P] where P=(Fo^2^+2Fc^2^)/3'
_refine_ls_weighting_scheme calc
_refine_ls_wR_factor_gt 0.1185
_refine_ls_wR_factor_ref 0.1488
_reflns_number_gt 1081
_reflns_number_total 1922
_reflns_threshold_expression >2sigma(I)
_cod_data_source_file b926085d.txt
_cod_data_source_block 10043
_cod_database_code 7212364

loop_
_symmetry_equiv_pos_as_xyz
'x, y, z'
'-x, -y+1/2, z+1/2'
'x+1/2, -y, -z+1/2'
'-x+1/2, y+1/2, -z'
'-x, -y, -z'
'x, y-1/2, -z-1/2'
'-x-1/2, y, z-1/2'
'x-1/2, -y-1/2, z'

loop_
_atom_site_label
_atom_site_type_symbol
_atom_site_fract_x
_atom_site_fract_y
_atom_site_fract_z
_atom_site_U_iso_or_equiv
_atom_site_adp_type
_atom_site_occupancy
_atom_site_symmetry_multiplicity
_atom_site_calc_flag
_atom_site_refinement_flags
O1 O 0.7502(2) 0.25062(15) 0.83359(13) 0.0833(6) Uani 1 1 d .
O2 O 1.0538(2) 0.51586(13) 0.84583(13) 0.0799(6) Uani 1 1 d .
N1 N 0.7075(3) 0.3342(2) 0.87691(14) 0.0766(7) Uani 1 1 d .
C1 C 0.8154(3) 0.3930(2) 0.87596(14) 0.0576(7) Uani 1 1 d .
C2 C 0.8210(3) 0.4876(2) 0.91149(15) 0.0619(7) Uani 1 1 d .
C3 C 0.7163(4) 0.5241(3) 0.96212(17) 0.0887(10) Uani 1 1 d .
H3 H 0.6335 0.4874 0.9734 0.106 Uiso 1 1 calc R
C4 C 0.7329(5) 0.6138(4) 0.9960(2) 0.1088(13) Uani 1 1 d .
H4 H 0.6627 0.6374 1.0302 0.131 Uiso 1 1 calc R
C5 C 0.8556(6) 0.6678(3) 0.9781(2) 0.1092(14) Uani 1 1 d .
H5 H 0.8672 0.7285 1.0004 0.131 Uiso 1 1 calc R
C6 C 0.9600(4) 0.6341(2) 0.92862(19) 0.0889(10) Uani 1 1 d .
H6 H 1.0423 0.6715 0.9178 0.107 Uiso 1 1 calc R
C7 C 0.9438(3) 0.5441(2) 0.89421(17) 0.0668(8) Uani 1 1 d .
C8 C 1.0267(3) 0.43668(19) 0.79276(17) 0.0633(8) Uani 1 1 d .
H8 H 1.1224 0.4111 0.7769 0.076 Uiso 1 1 calc R
C9 C 0.9462(3) 0.35629(17) 0.83330(15) 0.0576(7) Uani 1 1 d .
H9 H 1.0128 0.3250 0.8702 0.069 Uiso 1 1 calc R
C10 C 0.8725(3) 0.27954(18) 0.78471(16) 0.0657(8) Uani 1 1 d .
H10 H 0.9390 0.2249 0.7763 0.079 Uiso 1 1 calc R
C11 C 0.8134(3) 0.3157(2) 0.70842(16) 0.0733(8) Uani 1 1 d .
H11A H 0.7208 0.3484 0.7174 0.088 Uiso 1 1 calc R
H11B H 0.7947 0.2610 0.6747 0.088 Uiso 1 1 calc R
C12 C 0.9178(3) 0.3846(2) 0.66821(17) 0.0840(10) Uani 1 1 d .
H12A H 0.8745 0.4070 0.6201 0.101 Uiso 1 1 calc R
H12B H 1.0085 0.3513 0.6560 0.101 Uiso 1 1 calc R
C13 C 0.9498(3) 0.4706(2) 0.72051(17) 0.0749(9) Uani 1 1 d .
H13A H 1.0111 0.5167 0.6932 0.090 Uiso 1 1 calc R
H13B H 0.8587 0.5025 0.7343 0.090 Uiso 1 1 calc R

loop_
_atom_site_aniso_label
_atom_site_aniso_U_11
_atom_site_aniso_U_22
_atom_site_aniso_U_33
_atom_site_aniso_U_23
_atom_site_aniso_U_13
_atom_site_aniso_U_12
O1 0.0771(13) 0.0709(13) 0.1020(15) 0.0121(13) 0.0123(12) -0.0248(11)
O2 0.0711(13) 0.0644(13) 0.1042(16) -0.0087(11) 0.0099(12) -0.0152(10)
N1 0.0664(16) 0.0870(19) 0.0763(17) 0.0146(14) 0.0122(13) -0.0119(14)
C1 0.0503(15) 0.0647(18) 0.0579(17) 0.0162(14) 0.0002(14) -0.0004(14)
C2 0.0650(18) 0.071(2) 0.0499(15) 0.0094(15) -0.0051(14) 0.0112(15)
C3 0.091(2) 0.119(3) 0.0563(18) 0.003(2) 0.0061(17) 0.031(2)
C4 0.136(4) 0.135(4) 0.055(2) -0.011(2) 0.001(2) 0.055(3)
C5 0.171(4) 0.093(3) 0.064(2) -0.010(2) -0.022(3) 0.035(3)
C6 0.124(3) 0.068(2) 0.075(2) -0.0018(17) -0.014(2) 0.005(2)
C7 0.079(2) 0.0591(19) 0.0622(17) 0.0038(15) -0.0088(16) 0.0062(16)
C8 0.0503(15) 0.0508(15) 0.089(2) -0.0018(15) 0.0118(15) -0.0024(12)
C9 0.0471(14) 0.0478(15) 0.0778(18) 0.0117(13) -0.0013(13) 0.0022(12)
C10 0.0530(15) 0.0504(16) 0.094(2) 0.0076(15) 0.0052(16) -0.0031(13)
C11 0.0691(18) 0.076(2) 0.074(2) -0.0057(16) 0.0039(16) -0.0029(15)
C12 0.095(2) 0.081(2) 0.076(2) -0.0019(18) 0.0212(18) -0.0014(18)
C13 0.086(2) 0.0602(18) 0.079(2) 0.0160(16) 0.0246(17) -0.0011(15)

loop_
_atom_type_symbol
_atom_type_description
_atom_type_scat_dispersion_real
_atom_type_scat_dispersion_imag
_atom_type_scat_source
C C 0.0033 0.0016 'International Tables Vol C Tables 4.2.6.8 and 6.1.1.4'
H H 0.0000 0.0000 'International Tables Vol C Tables 4.2.6.8 and 6.1.1.4'
N N 0.0061 0.0033 'International Tables Vol C Tables 4.2.6.8 and 6.1.1.4'
O O 0.0106 0.0060 'International Tables Vol C Tables 4.2.6.8 and 6.1.1.4'

loop_
_geom_angle_atom_site_label_1
_geom_angle_atom_site_label_2
_geom_angle_atom_site_label_3
_geom_angle
N1 O1 C10 106.80(18)
C7 O2 C8 118.6(2)
C1 N1 O1 107.4(2)
N1 C1 C2 126.8(3)
N1 C1 C9 113.9(3)
C2 C1 C9 119.3(2)
C3 C2 C7 118.8(3)
C3 C2 C1 124.8(3)
C7 C2 C1 116.4(3)
C4 C3 C2 121.1(4)
C4 C3 H3 119.4
C2 C3 H3 119.4
C5 C4 C3 118.8(4)
C5 C4 H4 120.6
C3 C4 H4 120.6
C6 C5 C4 121.4(4)
C6 C5 H5 119.3
C4 C5 H5 119.3
C5 C6 C7 120.1(4)
C5 C6 H6 120.0
C7 C6 H6 120.0
O2 C7 C6 116.2(3)
O2 C7 C2 124.1(3)
C6 C7 C2 119.7(3)
O2 C8 C13 111.5(2)
O2 C8 C9 110.4(2)
C13 C8 C9 112.8(2)
O2 C8 H8 107.3
C13 C8 H8 107.3
C9 C8 H8 107.3
C1 C9 C8 111.6(2)
C1 C9 C10 99.0(2)
C8 C9 C10 118.6(2)
C1 C9 H9 109.0
C8 C9 H9 109.0
C10 C9 H9 109.0
O1 C10 C11 108.9(2)
O1 C10 C9 102.3(2)
C11 C10 C9 114.2(2)
O1 C10 H10 110.4
C11 C10 H10 110.4
C9 C10 H10 110.4
C10 C11 C12 112.6(2)
C10 C11 H11A 109.1
C12 C11 H11A 109.1
C10 C11 H11B 109.1
C12 C11 H11B 109.1
H11A C11 H11B 107.8
C11 C12 C13 109.9(2)
C11 C12 H12A 109.7
C13 C12 H12A 109.7
C11 C12 H12B 109.7
C13 C12 H12B 109.7
H12A C12 H12B 108.2
C8 C13 C12 109.7(2)
C8 C13 H13A 109.7
C12 C13 H13A 109.7
C8 C13 H13B 109.7
C12 C13 H13B 109.7
H13A C13 H13B 108.2

loop_
_geom_bond_atom_site_label_1
_geom_bond_atom_site_label_2
_geom_bond_distance
O1 N1 1.431(3)
O1 C10 1.453(3)
O2 C7 1.361(3)
O2 C8 1.448(3)
N1 C1 1.276(3)
C1 C2 1.445(4)
C1 C9 1.490(3)
C2 C3 1.389(4)
C2 C7 1.397(4)
C3 C4 1.379(5)
C3 H3 0.9300
C4 C5 1.380(5)
C4 H4 0.9300
C5 C6 1.361(5)
C5 H5 0.9300
C6 C7 1.388(4)
C6 H6 0.9300
C8 C13 1.505(4)
C8 C9 1.505(3)
C8 H8 0.9800
C9 C10 1.510(3)
C9 H9 0.9800
C10 C11 1.507(4)
C10 H10 0.9800
C11 C12 1.515(4)
C11 H11A 0.9700
C11 H11B 0.9700
C12 C13 1.520(4)
C12 H12A 0.9700
C12 H12B 0.9700
C13 H13A 0.9700
C13 H13B 0.9700
